data_7035013
loop_
_publ_author_name
'Isaia, Francesco'
'Aragoni, Maria Carla'
'Arca, Massimiliano'
'Bettoschi, Alexandre'
'Caltagirone, Claudia'
'Castellano, Carlo'
'Demartin, Francesco'
'Lippolis, Vito'
'Pivetta, Tiziana'
'Valletta, Elisa'

_publ_section_title
;
 Zinc(ii)-methimazole complexes: synthesis and reactivity.
;
_journal_issue 21
_journal_name_full 'Dalton transactions (Cambridge, England : 2003)'
_journal_page_first 9805
_journal_page_last 9814
_journal_paper_doi 10.1039/c5dt00917k
_journal_volume 44
_journal_year 2015
_chemical_formula_sum 'C16 H24 Cl2 N8 O8 S4 Zn'
_chemical_formula_weight 720.94
_chemical_name_systematic
;
 ?
;
_space_group_IT_number 88
_symmetry_cell_setting tetragonal
_symmetry_space_group_name_Hall '-I 4ad'
_symmetry_space_group_name_H-M 'I 41/a :2'
_atom_sites_solution_hydrogens geom
_atom_sites_solution_primary direct
_atom_sites_solution_secondary difmap
_audit_creation_method SHELXL-97
_audit_update_record
;
2015-04-02 deposited with the CCDC.
2015-04-21 downloaded from the CCDC.
;
_cell_angle_alpha 90.00
_cell_angle_beta 90.00
_cell_angle_gamma 90.00
_cell_formula_units_Z 4
_cell_length_a 12.3057(4)
_cell_length_b 12.3057(4)
_cell_length_c 20.5539(7)
_cell_measurement_reflns_used 8888
_cell_measurement_temperature 294(2)
_cell_measurement_theta_max 30.20
_cell_measurement_theta_min 2.34
_cell_volume 3112.48(18)
_computing_structure_refinement 'SHELXL-97 (Sheldrick, 1997)'
_diffrn_ambient_temperature 294(2)
_diffrn_measured_fraction_theta_full 0.965
_diffrn_measured_fraction_theta_max 0.965
_diffrn_measurement_device_type 'APEX II CCD diffractometer'
_diffrn_measurement_method 'omega scan'
_diffrn_radiation_monochromator graphite
_diffrn_radiation_source 'fine-focus sealed tube'
_diffrn_radiation_type MoK\a
_diffrn_radiation_wavelength 0.71073
_diffrn_reflns_av_R_equivalents 0.0230
_diffrn_reflns_av_sigmaI/netI 0.0128
_diffrn_reflns_limit_h_max 17
_diffrn_reflns_limit_h_min -18
_diffrn_reflns_limit_k_max 17
_diffrn_reflns_limit_k_min -17
_diffrn_reflns_limit_l_max 30
_diffrn_reflns_limit_l_min -29
_diffrn_reflns_number 16439
_diffrn_reflns_theta_full 31.70
_diffrn_reflns_theta_max 31.70
_diffrn_reflns_theta_min 1.93
_exptl_absorpt_coefficient_mu 1.280
_exptl_absorpt_correction_T_max 1.000
_exptl_absorpt_correction_T_min 0.780
_exptl_absorpt_correction_type empirical
_exptl_absorpt_process_details SADABS
_exptl_crystal_colour colorless
_exptl_crystal_density_diffrn 1.539
_exptl_crystal_density_method 'not measured'
_exptl_crystal_description prism
_exptl_crystal_F_000 1472
_exptl_crystal_size_max 0.20
_exptl_crystal_size_mid 0.05
_exptl_crystal_size_min 0.05
_refine_diff_density_max 0.416
_refine_diff_density_min -0.410
_refine_diff_density_rms 0.059
_refine_ls_extinction_method none
_refine_ls_goodness_of_fit_ref 1.066
_refine_ls_hydrogen_treatment riding
_refine_ls_matrix_type full
_refine_ls_number_parameters 107
_refine_ls_number_reflns 2546
_refine_ls_number_restraints 0
_refine_ls_restrained_S_all 1.066
_refine_ls_R_factor_all 0.0434
_refine_ls_R_factor_gt 0.0341
_refine_ls_shift/su_max 0.010
_refine_ls_shift/su_mean 0.003
_refine_ls_structure_factor_coef Fsqd
_refine_ls_weighting_details 'calc w=1/[\s^2^(Fo^2^)+(0.0629P)^2^+1.1228P] where P=(Fo^2^+2Fc^2^)/3'
_refine_ls_weighting_scheme calc
_refine_ls_wR_factor_gt 0.1022
_refine_ls_wR_factor_ref 0.1090
_reflns_number_gt 2085
_reflns_number_total 2546
_reflns_threshold_expression >2sigma(I)
_cod_data_source_file c5dt00917k2.cif
_cod_data_source_block zn(meimsh)4(clo4)2
_cod_depositor_comments 'Adding full bibliography for 7035013--7035014.cif.'
_cod_original_sg_symbol_H-M I4(1)/a
_cod_database_code 7035013

loop_
_symmetry_equiv_pos_as_xyz
'x, y, z'
'-x, -y+1/2, z'
'-y+3/4, x+1/4, z+1/4'
'y+1/4, -x+1/4, z+1/4'
'x+1/2, y+1/2, z+1/2'
'-x+1/2, -y+1, z+1/2'
'-y+5/4, x+3/4, z+3/4'
'y+3/4, -x+3/4, z+3/4'
'-x, -y, -z'
'x, y-1/2, -z'
'y-3/4, -x-1/4, -z-1/4'
'-y-1/4, x-1/4, -z-1/4'
'-x+1/2, -y+1/2, -z+1/2'
'x+1/2, y, -z+1/2'
'y-1/4, -x+1/4, -z+1/4'
'-y+1/4, x+1/4, -z+1/4'

loop_
_atom_site_label
_atom_site_type_symbol
_atom_site_fract_x
_atom_site_fract_y
_atom_site_fract_z
_atom_site_U_iso_or_equiv
_atom_site_adp_type
_atom_site_occupancy
_atom_site_symmetry_multiplicity
_atom_site_calc_flag
_atom_site_refinement_flags
C1 C 0.78327(15) 0.14996(15) 0.18092(9) 0.0547(4) Uani 1 1 d .
C2 C 0.6759(2) 0.0090(2) 0.16194(18) 0.0925(9) Uani 1 1 d .
H2 H 0.6202 -0.0331 0.1446 0.111 Uiso 1 1 calc R
C3 C 0.7480(2) -0.0217(2) 0.20584(15) 0.0867(8) Uani 1 1 d .
H3 H 0.7527 -0.0899 0.2251 0.104 Uiso 1 1 calc R
C4 C 0.9035(2) 0.0682(2) 0.26420(14) 0.0817(7) Uani 1 1 d .
H4A H 0.9714 0.0625 0.2414 0.098 Uiso 1 1 calc R
H4B H 0.8963 0.0084 0.2939 0.098 Uiso 1 1 calc R
H4C H 0.9015 0.1353 0.2880 0.098 Uiso 1 1 calc R
N1 N 0.69912(15) 0.11585(18) 0.14666(11) 0.0735(5) Uani 1 1 d .
H1 H 0.6639 0.1545 0.1189 0.088 Uiso 1 1 calc R
N2 N 0.81499(15) 0.06584(13) 0.21795(9) 0.0621(4) Uani 1 1 d .
O1A O 1.0264(8) -0.1500(5) 0.2164(4) 0.137(3) Uani 0.50 1 d P
O1B O 0.9642(9) -0.1731(7) 0.1762(4) 0.185(4) Uani 0.50 1 d P
O2A O 1.0809(12) -0.2831(8) 0.2805(4) 0.210(6) Uani 0.50 1 d P
O2B O 1.1012(9) -0.2311(11) 0.2372(12) 0.322(10) Uani 0.50 1 d P
S S 0.83681(4) 0.27834(4) 0.17966(3) 0.05991(16) Uani 1 1 d .
Cl Cl 1.0000 -0.2500 0.22780(9) 0.1122(4) Uani 1 2 d S
Zn Zn 1.0000 0.2500 0.1250 0.03849(12) Uani 1 4 d S

loop_
_atom_site_aniso_label
_atom_site_aniso_U_11
_atom_site_aniso_U_22
_atom_site_aniso_U_33
_atom_site_aniso_U_23
_atom_site_aniso_U_13
_atom_site_aniso_U_12
C1 0.0504(9) 0.0508(9) 0.0628(10) 0.0077(7) 0.0261(8) 0.0087(7)
C2 0.0728(16) 0.0771(16) 0.128(2) -0.0173(16) 0.0317(16) -0.0156(13)
C3 0.0870(17) 0.0545(12) 0.119(2) 0.0058(13) 0.0455(17) -0.0039(11)
C4 0.0841(16) 0.0746(15) 0.0863(16) 0.0229(12) 0.0110(13) 0.0256(12)
N1 0.0575(10) 0.0815(13) 0.0815(12) 0.0011(11) 0.0159(9) 0.0021(9)
N2 0.0649(10) 0.0480(8) 0.0734(10) 0.0103(7) 0.0286(8) 0.0088(7)
O1A 0.191(8) 0.065(3) 0.155(6) 0.001(3) 0.038(5) -0.028(4)
O1B 0.224(10) 0.158(7) 0.172(8) 0.086(6) 0.074(6) 0.103(7)
O2A 0.337(16) 0.162(8) 0.132(5) -0.027(5) -0.072(7) 0.115(9)
O2B 0.153(8) 0.152(9) 0.66(3) -0.032(13) -0.157(14) -0.052(7)
S 0.0622(3) 0.0445(2) 0.0731(3) 0.00721(19) 0.0307(2) 0.01102(18)
Cl 0.1226(10) 0.0466(4) 0.1675(13) 0.000 0.000 -0.0044(5)
Zn 0.03939(14) 0.03939(14) 0.03667(18) 0.000 0.000 0.000

loop_
_atom_type_symbol
_atom_type_description
_atom_type_scat_dispersion_real
_atom_type_scat_dispersion_imag
_atom_type_scat_source
C C 0.0033 0.0016 'International Tables Vol C Tables 4.2.6.8 and 6.1.1.4'
H H 0.0000 0.0000 'International Tables Vol C Tables 4.2.6.8 and 6.1.1.4'
N N 0.0061 0.0033 'International Tables Vol C Tables 4.2.6.8 and 6.1.1.4'
O O 0.0106 0.0060 'International Tables Vol C Tables 4.2.6.8 and 6.1.1.4'
S S 0.1246 0.1234 'International Tables Vol C Tables 4.2.6.8 and 6.1.1.4'
Cl Cl 0.1484 0.1585 'International Tables Vol C Tables 4.2.6.8 and 6.1.1.4'
Zn Zn 0.2839 1.4301 'International Tables Vol C Tables 4.2.6.8 and 6.1.1.4'

loop_
_geom_angle_atom_site_label_1
_geom_angle_atom_site_label_2
_geom_angle_atom_site_label_3
_geom_angle
_geom_angle_site_symmetry_1
_geom_angle_site_symmetry_3
N1 C1 N2 106.56(19) . .
N1 C1 S 125.95(16) . .
N2 C1 S 127.45(18) . .
C3 C2 N1 106.8(3) . .
C2 C3 N2 107.5(2) . .
C1 N1 C2 110.1(2) . .
C1 N2 C3 109.0(2) . .
C1 N2 C4 125.18(19) . .
C3 N2 C4 125.8(2) . .
O1B O1A Cl 74.4(5) . .
O1B O1A O2B 118.0(9) . .
Cl O1A O2B 56.0(4) . .
O1A O1B Cl 56.9(4) . .
O2B O2A Cl 55.3(6) . .
O2A O2B Cl 78.5(12) . .
O2A O2B O1A 119.6(17) . .
Cl O2B O1A 56.9(6) . .
C1 S Zn 101.60(5) . .
O2B Cl O2B 163(2) 2_745 .
O2B Cl O1A 67.1(7) 2_745 2_745
O2B Cl O1A 116.4(7) . 2_745
O2B Cl O1A 116.4(7) 2_745 .
O2B Cl O1A 67.1(7) . .
O1A Cl O1A 159.1(7) 2_745 .
O2B Cl O1B 106.2(10) 2_745 2_745
O2B Cl O1B 86.3(10) . 2_745
O1A Cl O1B 48.7(4) 2_745 2_745
O1A Cl O1B 113.6(6) . 2_745
O2B Cl O1B 86.3(10) 2_745 .
O2B Cl O1B 106.2(10) . .
O1A Cl O1B 113.6(6) 2_745 .
O1A Cl O1B 48.7(4) . .
O1B Cl O1B 89.1(7) 2_745 .
O2B Cl O2A 46.2(10) 2_745 2_745
O2B Cl O2A 118.6(13) . 2_745
O1A Cl O2A 102.7(6) 2_745 2_745
O1A Cl O2A 92.2(5) . 2_745
O1B Cl O2A 150.3(7) 2_745 2_745
O1B Cl O2A 98.2(5) . 2_745
O2B Cl O2A 118.6(13) 2_745 .
O2B Cl O2A 46.2(10) . .
O1A Cl O2A 92.2(5) 2_745 .
O1A Cl O2A 102.7(6) . .
O1B Cl O2A 98.2(5) 2_745 .
O1B Cl O2A 150.3(7) . .
O2A Cl O2A 89.6(9) 2_745 .
S Zn S 122.28(3) 16_645 15_665
S Zn S 103.474(13) 16_645 2_755
S Zn S 103.474(13) 15_665 2_755
S Zn S 103.474(13) 16_645 .
S Zn S 103.474(13) 15_665 .
S Zn S 122.28(3) 2_755 .

loop_
_geom_bond_atom_site_label_1
_geom_bond_atom_site_label_2
_geom_bond_distance
_geom_bond_site_symmetry_2
C1 N1 1.321(3) .
C1 N2 1.343(2) .
C1 S 1.712(2) .
C2 C3 1.320(5) .
C2 N1 1.381(4) .
C3 N2 1.379(3) .
C4 N2 1.446(3) .
O1A O1B 1.161(10) .
O1A Cl 1.294(5) .
O1A O2B 1.423(15) .
O1B Cl 1.488(7) .
O2A O2B 1.13(2) .
O2A Cl 1.527(9) .
O2B Cl 1.281(9) .
S Zn 2.3273(4) .
Cl O2B 1.281(9) 2_745
Cl O1A 1.294(5) 2_745
Cl O1B 1.488(7) 2_745
Cl O2A 1.527(9) 2_745
Zn S 2.3273(4) 16_645
Zn S 2.3273(4) 15_665
Zn S 2.3273(4) 2_755
